data_7211984
loop_
_publ_author_name
'Tominaga, Masahide'
'Katagiri, Kosuke'
'Azumaya, Isao'

_publ_section_title
;
 Hydrogen-bonded networks formed from tri- and tetra-substituted
 adamantanes bearing dimethoxyphenol moieties and their
 1,3,5-trinitrobenzene complexes via charge-transfer interactions
;
_journal_issue 4
_journal_name_full CrystEngComm
_journal_page_first 1164
_journal_paper_doi 10.1039/b917654c
_journal_volume 12
_journal_year 2010
_chemical_formula_sum 'C55 H55 Cl3 N6 O24'
_chemical_formula_weight 1290.40
_chemical_name_systematic
;

?

;
_space_group_IT_number 2
_symmetry_cell_setting triclinic
_symmetry_space_group_name_Hall '-P 1'
_symmetry_space_group_name_H-M 'P -1'
_atom_sites_solution_hydrogens geom
_atom_sites_solution_primary direct
_atom_sites_solution_secondary difmap
_audit_creation_method SHELXL-97
_cell_angle_alpha 102.717(15)
_cell_angle_beta 91.783(13)
_cell_angle_gamma 107.300(13)
_cell_formula_units_Z 2
_cell_length_a 13.052(14)
_cell_length_b 14.340(15)
_cell_length_c 16.268(17)
_cell_measurement_reflns_used 2328
_cell_measurement_temperature 120
_cell_measurement_theta_max 0.00
_cell_measurement_theta_min 0.00
_cell_volume 2820(5)
_computing_cell_refinement 'APEX2 (Bruker AXS, 2006)'
_computing_data_collection 'APEX2 (Bruker AXS, 2006)'
_computing_data_reduction 'SAINT (Bruker AXS, 2004)'
_computing_molecular_graphics 'XSHEL (Bruker AXS,2002)'
_computing_publication_material 'XCIF (Bruker AXS, 2001)'
_computing_structure_refinement 'SHELXL-97 (Sheldrick, 1997)'
_computing_structure_solution 'SHELXS-97 (Sheldrick, 1997)'
_diffrn_ambient_temperature 120
_diffrn_detector_area_resol_mean 8.333
_diffrn_measured_fraction_theta_full 0.957
_diffrn_measured_fraction_theta_max 0.847
_diffrn_measurement_device_type 'Bruker APEXII CCD area detector'
_diffrn_measurement_method 'phi and omega scans'
_diffrn_radiation_monochromator graphite
_diffrn_radiation_source 'sealed tube'
_diffrn_radiation_type MoK\a
_diffrn_radiation_wavelength 0.71073
_diffrn_reflns_av_R_equivalents 0.0460
_diffrn_reflns_av_sigmaI/netI 0.1298
_diffrn_reflns_limit_h_max 16
_diffrn_reflns_limit_h_min -16
_diffrn_reflns_limit_k_max 17
_diffrn_reflns_limit_k_min -8
_diffrn_reflns_limit_l_max 16
_diffrn_reflns_limit_l_min -19
_diffrn_reflns_number 13258
_diffrn_reflns_theta_full 25.00
_diffrn_reflns_theta_max 26.99
_diffrn_reflns_theta_min 1.98
_diffrn_standards_number 0
_exptl_absorpt_coefficient_mu 0.255
_exptl_absorpt_correction_T_max 0.9874
_exptl_absorpt_correction_T_min 0.9160
_exptl_absorpt_correction_type empirical
_exptl_absorpt_process_details
;
SADABS Sheldrick 1996
;
_exptl_crystal_colour red
_exptl_crystal_density_diffrn 1.519
_exptl_crystal_density_meas 0
_exptl_crystal_density_method 'not measured'
_exptl_crystal_description plate
_exptl_crystal_F_000 1340
_exptl_crystal_size_max 0.35
_exptl_crystal_size_mid 0.30
_exptl_crystal_size_min 0.05
_refine_diff_density_max 0.701
_refine_diff_density_min -0.587
_refine_diff_density_rms 0.099
_refine_ls_extinction_method none
_refine_ls_goodness_of_fit_ref 1.006
_refine_ls_hydrogen_treatment constr
_refine_ls_matrix_type full
_refine_ls_number_parameters 829
_refine_ls_number_reflns 10415
_refine_ls_number_restraints 0
_refine_ls_restrained_S_all 1.006
_refine_ls_R_factor_all 0.1627
_refine_ls_R_factor_gt 0.0785
_refine_ls_shift/su_max 0.001
_refine_ls_shift/su_mean 0.000
_refine_ls_structure_factor_coef Fsqd
_refine_ls_weighting_details 'calc w=1/[\s^2^(Fo^2^)+(0.1325P)^2^+0.0000P] where P=(Fo^2^+2Fc^2^)/3'
_refine_ls_weighting_scheme calc
_refine_ls_wR_factor_gt 0.2009
_refine_ls_wR_factor_ref 0.2500
_reflns_number_gt 5247
_reflns_number_total 10415
_reflns_threshold_expression >2sigma(I)
_cod_data_source_file b917654c.txt
_cod_data_source_block a0906221kka
_cod_depositor_comments
;
The following automatic conversions were performed:

'_symmetry_cell_setting' value 'Triclinic' changed to 'triclinic'
according to /home/saulius/struct/CIF-dictionaries/cif_core.dic
dictionary named 'cif_core.dic' version 2.4.2 from 2011-04-26.

Automatic conversion script
Id: cif_fix_values 1891 2012-01-12 08:04:46Z andrius 
;
_cod_original_cell_volume 2821(5)
_cod_original_sg_symbol_H-M 'P-1 '
_cod_database_code 7211984

loop_
_symmetry_equiv_pos_as_xyz
'x, y, z'
'-x, -y, -z'

loop_
_atom_site_label
_atom_site_type_symbol
_atom_site_fract_x
_atom_site_fract_y
_atom_site_fract_z
_atom_site_U_iso_or_equiv
_atom_site_adp_type
_atom_site_occupancy
_atom_site_symmetry_multiplicity
_atom_site_calc_flag
_atom_site_refinement_flags
_atom_site_disorder_assembly
_atom_site_disorder_group
Cl1 Cl 0.1030(4) 0.4595(3) 0.54786(19) 0.0892(13) Uani 0.733(6) 1 d P A 1
Cl2 Cl 0.2387(2) 0.3449(3) 0.47769(16) 0.0749(12) Uani 0.733(6) 1 d P A 1
Cl3 Cl 0.0094(2) 0.2499(3) 0.4764(2) 0.0772(12) Uani 0.733(6) 1 d P A 1
Cl1B Cl 0.1928(14) 0.4433(13) 0.5229(10) 0.175(8) Uani 0.267(6) 1 d P A 2
Cl2B Cl -0.007(2) 0.3734(19) 0.5259(12) 0.250(12) Uani 0.267(6) 1 d P A 2
Cl3B Cl 0.087(4) 0.2277(17) 0.4483(10) 0.38(3) Uani 0.267(6) 1 d P A 2
C1 C 0.4553(4) 0.6444(4) 0.5875(3) 0.0293(12) Uani 1 1 d . . .
C2 C 0.4455(4) 0.7394(4) 0.5925(3) 0.0278(12) Uani 1 1 d . . .
C3 C 0.3815(4) 0.7770(3) 0.6468(3) 0.0226(11) Uani 1 1 d . . .
H3 H 0.3755 0.8418 0.6484 0.027 Uiso 1 1 calc R . .
C4 C 0.3248(4) 0.7198(3) 0.6999(3) 0.0211(11) Uani 1 1 d . . .
C5 C 0.3360(4) 0.6246(3) 0.6966(3) 0.0240(11) Uani 1 1 d . . .
H5 H 0.2980 0.5846 0.7320 0.029 Uiso 1 1 calc R . .
C6 C 0.4026(4) 0.5890(3) 0.6415(3) 0.0254(12) Uani 1 1 d . . .
C7 C 0.5008(6) 0.8867(4) 0.5397(4) 0.0536(18) Uani 1 1 d . . .
H7A H 0.4259 0.8839 0.5266 0.080 Uiso 1 1 calc R . .
H7B H 0.5450 0.9134 0.4975 0.080 Uiso 1 1 calc R . .
H7C H 0.5286 0.9307 0.5961 0.080 Uiso 1 1 calc R . .
C8 C 0.3613(5) 0.4338(4) 0.6885(4) 0.0423(15) Uani 1 1 d . . .
H8A H 0.3758 0.4710 0.7481 0.063 Uiso 1 1 calc R . .
H8B H 0.3840 0.3735 0.6818 0.063 Uiso 1 1 calc R . .
H8C H 0.2839 0.4141 0.6707 0.063 Uiso 1 1 calc R . .
C9 C 0.2238(4) 1.2152(4) 0.8240(3) 0.0276(12) Uani 1 1 d . . .
C10 C 0.2173(4) 1.1851(3) 0.8973(3) 0.0255(12) Uani 1 1 d . . .
C11 C 0.2015(4) 1.0850(3) 0.8968(3) 0.0229(11) Uani 1 1 d . . .
H11 H 0.1996 1.0655 0.9490 0.028 Uiso 1 1 calc R . .
C12 C 0.1884(4) 1.0125(3) 0.8212(3) 0.0234(11) Uani 1 1 d . . .
C13 C 0.1889(4) 1.0442(4) 0.7469(3) 0.0282(12) Uani 1 1 d . . .
H13 H 0.1754 0.9961 0.6941 0.034 Uiso 1 1 calc R . .
C14 C 0.2088(4) 1.1460(4) 0.7483(3) 0.0289(12) Uani 1 1 d . . .
C15 C 0.2238(5) 1.2400(4) 1.0495(3) 0.0349(13) Uani 1 1 d . . .
H15A H 0.1542 1.1905 1.0516 0.052 Uiso 1 1 calc R . .
H15B H 0.2326 1.3018 1.0931 0.052 Uiso 1 1 calc R . .
H15C H 0.2821 1.2125 1.0597 0.052 Uiso 1 1 calc R . .
C16 C 0.1992(6) 1.1158(5) 0.5983(4) 0.0517(17) Uani 1 1 d . . .
H16A H 0.2530 1.0803 0.5964 0.078 Uiso 1 1 calc R . .
H16B H 0.2082 1.1529 0.5538 0.078 Uiso 1 1 calc R . .
H16C H 0.1266 1.0669 0.5894 0.078 Uiso 1 1 calc R . .
C17 C 0.2665(4) 0.7616(3) 1.1650(3) 0.0207(11) Uani 1 1 d . . .
C18 C 0.2144(4) 0.6757(3) 1.1019(3) 0.0204(11) Uani 1 1 d . . .
C19 C 0.1905(4) 0.6803(3) 1.0203(3) 0.0226(11) Uani 1 1 d . . .
H19 H 0.1534 0.6204 0.9789 0.027 Uiso 1 1 calc R . .
C20 C 0.2206(4) 0.7729(3) 0.9980(3) 0.0197(10) Uani 1 1 d . . .
C21 C 0.2776(4) 0.8596(3) 1.0607(3) 0.0213(11) Uani 1 1 d . . .
H21 H 0.3009 0.9231 1.0467 0.026 Uiso 1 1 calc R . .
C22 C 0.2997(4) 0.8529(3) 1.1421(3) 0.0214(11) Uani 1 1 d . . .
C23 C 0.1394(4) 0.4951(3) 1.0721(3) 0.0279(12) Uani 1 1 d . . .
H23A H 0.0674 0.4935 1.0515 0.042 Uiso 1 1 calc R . .
H23B H 0.1329 0.4403 1.1005 0.042 Uiso 1 1 calc R . .
H23C H 0.1823 0.4869 1.0242 0.042 Uiso 1 1 calc R . .
C24 C 0.4014(4) 1.0287(3) 1.1860(3) 0.0289(12) Uani 1 1 d . . .
H24A H 0.4505 1.0211 1.1424 0.043 Uiso 1 1 calc R . .
H24B H 0.4414 1.0790 1.2366 0.043 Uiso 1 1 calc R . .
H24C H 0.3438 1.0506 1.1643 0.043 Uiso 1 1 calc R . .
C25 C -0.2773(4) 0.5240(3) 0.6963(3) 0.0243(11) Uani 1 1 d . . .
C26 C -0.2565(4) 0.6267(4) 0.7227(3) 0.0268(12) Uani 1 1 d . . .
C27 C -0.1534(4) 0.6919(4) 0.7490(3) 0.0234(11) Uani 1 1 d . . .
H27 H -0.1417 0.7624 0.7662 0.028 Uiso 1 1 calc R . .
C28 C -0.0659(4) 0.6540(3) 0.7502(3) 0.0213(11) Uani 1 1 d . . .
C29 C -0.0872(4) 0.5504(3) 0.7234(3) 0.0237(11) Uani 1 1 d . . .
H29 H -0.0294 0.5229 0.7237 0.028 Uiso 1 1 calc R . .
C30 C -0.1913(4) 0.4866(3) 0.6962(3) 0.0231(11) Uani 1 1 d . . .
C31 C -0.3364(5) 0.7600(4) 0.7385(4) 0.0438(16) Uani 1 1 d . . .
H31A H -0.2994 0.7925 0.7956 0.066 Uiso 1 1 calc R . .
H31B H -0.4077 0.7695 0.7353 0.066 Uiso 1 1 calc R . .
H31C H -0.2938 0.7901 0.6970 0.066 Uiso 1 1 calc R . .
C32 C -0.2503(5) 0.3369(4) 0.5851(3) 0.0415(15) Uani 1 1 d . . .
H32A H -0.3252 0.3368 0.5774 0.062 Uiso 1 1 calc R . .
H32B H -0.2481 0.2676 0.5706 0.062 Uiso 1 1 calc R . .
H32C H -0.2071 0.3748 0.5480 0.062 Uiso 1 1 calc R . .
C33 C 0.2485(4) 0.7566(3) 0.7595(3) 0.0212(11) Uani 1 1 d . . .
C34 C 0.2556(4) 0.8660(3) 0.7616(3) 0.0223(11) Uani 1 1 d . . .
H34A H 0.2393 0.8716 0.7034 0.027 Uiso 1 1 calc R . .
H34B H 0.3301 0.9102 0.7823 0.027 Uiso 1 1 calc R . .
C35 C 0.1763(4) 0.9021(3) 0.8193(3) 0.0201(11) Uani 1 1 d . . .
C36 C 0.2028(4) 0.8905(3) 0.9071(3) 0.0203(11) Uani 1 1 d . . .
H36A H 0.1534 0.9137 0.9455 0.024 Uiso 1 1 calc R . .
H36B H 0.2773 0.9341 0.9287 0.024 Uiso 1 1 calc R . .
C37 C 0.1934(4) 0.7810(3) 0.9090(3) 0.0193(10) Uani 1 1 d . . .
C38 C 0.2724(4) 0.7480(3) 0.8488(3) 0.0189(10) Uani 1 1 d . . .
H38A H 0.3472 0.7905 0.8707 0.023 Uiso 1 1 calc R . .
H38B H 0.2672 0.6774 0.8476 0.023 Uiso 1 1 calc R . .
C39 C 0.1306(4) 0.6911(3) 0.7255(3) 0.0191(10) Uani 1 1 d . . .
H39A H 0.1145 0.6976 0.6675 0.023 Uiso 1 1 calc R . .
H39B H 0.1228 0.6196 0.7224 0.023 Uiso 1 1 calc R . .
C40 C 0.0493(4) 0.7233(3) 0.7829(3) 0.0194(10) Uani 1 1 d . . .
C41 C 0.0779(4) 0.7143(3) 0.8728(3) 0.0201(11) Uani 1 1 d . . .
H41A H 0.0261 0.7342 0.9106 0.024 Uiso 1 1 calc R . .
H41B H 0.0711 0.6433 0.8712 0.024 Uiso 1 1 calc R . .
C42 C 0.0614(4) 0.8347(3) 0.7861(3) 0.0201(10) Uani 1 1 d . . .
H42A H 0.0434 0.8415 0.7286 0.024 Uiso 1 1 calc R . .
H42B H 0.0101 0.8565 0.8234 0.024 Uiso 1 1 calc R . .
C43 C 0.4564(4) 0.6287(3) 0.0975(3) 0.0296(13) Uani 1 1 d . . .
C44 C 0.4749(4) 0.6723(4) 0.1823(3) 0.0293(12) Uani 1 1 d . . .
H44 H 0.4599 0.6329 0.2230 0.035 Uiso 1 1 calc R . .
C45 C 0.5163(4) 0.7764(4) 0.2067(3) 0.0252(12) Uani 1 1 d . . .
C46 C 0.5358(4) 0.8346(4) 0.1476(3) 0.0266(12) Uani 1 1 d . . .
H46 H 0.5625 0.9060 0.1646 0.032 Uiso 1 1 calc R . .
C47 C 0.5147(4) 0.7845(4) 0.0634(3) 0.0262(12) Uani 1 1 d . . .
C48 C 0.4740(4) 0.6813(4) 0.0367(3) 0.0278(12) Uani 1 1 d . . .
H48 H 0.4588 0.6484 -0.0218 0.033 Uiso 1 1 calc R . .
C49 C 0.8847(5) 0.1168(4) 0.6880(4) 0.0393(15) Uani 1 1 d . . .
C50 C 0.8815(5) 0.0631(4) 0.7484(4) 0.0387(14) Uani 1 1 d . . .
H50 H 0.8441 -0.0070 0.7366 0.046 Uiso 1 1 calc R . .
C51 C 0.9348(4) 0.1151(4) 0.8267(3) 0.0292(12) Uani 1 1 d . . .
C52 C 0.9907(4) 0.2179(4) 0.8457(3) 0.0277(12) Uani 1 1 d . . .
H52 H 1.0259 0.2530 0.9006 0.033 Uiso 1 1 calc R . .
C53 C 0.9925(4) 0.2659(4) 0.7811(3) 0.0286(12) Uani 1 1 d . . .
C54 C 0.9417(5) 0.2177(4) 0.7016(4) 0.0373(14) Uani 1 1 d . . .
H54 H 0.9455 0.2521 0.6577 0.045 Uiso 1 1 calc R . .
C55 C 0.1075(6) 0.3563(6) 0.4686(5) 0.069(2) Uani 1 1 d . . .
H55 H 0.0940 0.3698 0.4122 0.083 Uiso 1 1 calc R A 1
N1 N 0.4109(4) 0.5175(4) 0.0696(4) 0.0409(13) Uani 1 1 d . . .
N2 N 0.5363(4) 0.8288(4) 0.2961(3) 0.0367(11) Uani 1 1 d . . .
N3 N 0.5355(3) 0.8434(3) -0.0004(3) 0.0324(11) Uani 1 1 d . . .
N4 N 0.8250(5) 0.0631(5) 0.6056(4) 0.0620(17) Uani 1 1 d . . .
N5 N 0.9324(4) 0.0617(3) 0.8933(3) 0.0337(11) Uani 1 1 d . . .
N6 N 1.0526(4) 0.3744(3) 0.7988(3) 0.0318(11) Uani 1 1 d . . .
O1 O 0.5189(3) 0.6089(3) 0.5310(2) 0.0378(10) Uani 1 1 d . . .
H1 H 0.5186 0.5517 0.5359 0.057 Uiso 1 1 calc R . .
O2 O 0.5049(3) 0.7874(3) 0.5380(3) 0.0456(11) Uani 1 1 d . . .
O3 O 0.4216(3) 0.4980(2) 0.6361(2) 0.0308(9) Uani 1 1 d . . .
O4 O 0.2463(3) 1.3166(2) 0.8251(2) 0.0372(10) Uani 1 1 d . . .
H4 H 0.2539 1.3502 0.8754 0.056 Uiso 1 1 calc R . .
O5 O 0.2276(3) 1.2618(2) 0.9684(2) 0.0351(9) Uani 1 1 d . . .
O6 O 0.2131(4) 1.1838(3) 0.6783(2) 0.0441(11) Uani 1 1 d . . .
O7 O 0.2898(3) 0.7608(2) 1.2461(2) 0.0250(8) Uani 1 1 d . . .
H7 H 0.2680 0.7015 1.2517 0.038 Uiso 1 1 calc R . .
O8 O 0.1913(3) 0.5892(2) 1.1306(2) 0.0285(8) Uani 1 1 d . . .
O9 O 0.3551(3) 0.9341(2) 1.2071(2) 0.0270(8) Uani 1 1 d . . .
O10 O -0.3795(3) 0.4598(2) 0.6716(2) 0.0313(9) Uani 1 1 d . . .
H10 H -0.4232 0.4929 0.6754 0.047 Uiso 1 1 calc R . .
O11 O -0.3488(3) 0.6553(2) 0.7205(2) 0.0346(9) Uani 1 1 d . . .
O12 O -0.2072(3) 0.3834(2) 0.6719(2) 0.0277(8) Uani 1 1 d . . .
O13 O 0.3793(3) 0.4818(3) -0.0053(3) 0.0481(12) Uani 1 1 d . . .
O14 O 0.4098(4) 0.4692(3) 0.1218(3) 0.0579(13) Uani 1 1 d . . .
O15 O 0.5245(4) 0.7755(3) 0.3466(3) 0.0537(12) Uani 1 1 d . . .
O16 O 0.5650(3) 0.9210(3) 0.3151(2) 0.0439(11) Uani 1 1 d . . .
O17 O 0.5562(3) 0.9354(3) 0.0246(3) 0.0446(10) Uani 1 1 d . . .
O18 O 0.5328(3) 0.7983(3) -0.0737(3) 0.0440(10) Uani 1 1 d . . .
O19 O 0.8233(5) 0.1105(4) 0.5524(3) 0.0747(16) Uani 1 1 d . . .
O20 O 0.7765(5) -0.0283(4) 0.5938(3) 0.0904(19) Uani 1 1 d . . .
O21 O 0.8762(3) -0.0272(3) 0.8770(3) 0.0452(11) Uani 1 1 d . . .
O22 O 0.9843(3) 0.1073(3) 0.9612(2) 0.0378(9) Uani 1 1 d . . .
O23 O 1.0723(3) 0.4216(3) 0.8727(3) 0.0417(10) Uani 1 1 d . . .
O24 O 1.0768(3) 0.4101(3) 0.7380(3) 0.0433(10) Uani 1 1 d . . .

loop_
_atom_site_aniso_label
_atom_site_aniso_U_11
_atom_site_aniso_U_22
_atom_site_aniso_U_33
_atom_site_aniso_U_23
_atom_site_aniso_U_13
_atom_site_aniso_U_12
Cl1 0.108(3) 0.098(3) 0.068(2) 0.0241(16) 0.0180(19) 0.039(2)
Cl2 0.0349(15) 0.142(3) 0.0615(18) 0.0468(17) 0.0135(11) 0.0317(16)
Cl3 0.0559(19) 0.086(2) 0.072(2) 0.0320(16) -0.0025(13) -0.0136(15)
Cl1B 0.122(14) 0.210(16) 0.145(12) 0.031(11) -0.044(10) -0.004(12)
Cl2B 0.34(4) 0.29(3) 0.170(17) 0.104(17) 0.11(2) 0.13(3)
Cl3B 0.93(8) 0.23(2) 0.067(10) 0.049(10) 0.00(2) 0.30(4)
C1 0.020(3) 0.030(3) 0.037(3) 0.000(2) 0.010(2) 0.011(2)
C2 0.021(3) 0.030(3) 0.033(3) 0.011(2) 0.017(2) 0.005(2)
C3 0.019(3) 0.014(2) 0.035(3) 0.006(2) 0.009(2) 0.005(2)
C4 0.011(2) 0.016(2) 0.036(3) 0.004(2) 0.004(2) 0.0036(19)
C5 0.013(3) 0.024(3) 0.035(3) 0.003(2) 0.005(2) 0.009(2)
C6 0.021(3) 0.016(3) 0.041(3) 0.002(2) 0.006(2) 0.010(2)
C7 0.063(5) 0.032(3) 0.071(5) 0.017(3) 0.029(4) 0.016(3)
C8 0.037(4) 0.028(3) 0.072(4) 0.022(3) 0.020(3) 0.015(3)
C9 0.019(3) 0.018(3) 0.051(3) 0.014(2) 0.016(2) 0.009(2)
C10 0.010(2) 0.017(3) 0.048(3) 0.006(2) 0.008(2) 0.003(2)
C11 0.009(2) 0.015(2) 0.046(3) 0.007(2) 0.010(2) 0.0057(19)
C12 0.009(2) 0.018(3) 0.046(3) 0.012(2) 0.011(2) 0.0043(19)
C13 0.021(3) 0.024(3) 0.042(3) 0.010(2) 0.014(2) 0.007(2)
C14 0.029(3) 0.028(3) 0.039(3) 0.019(2) 0.017(2) 0.014(2)
C15 0.029(3) 0.028(3) 0.046(4) 0.005(2) 0.009(3) 0.009(2)
C16 0.069(5) 0.047(4) 0.043(4) 0.014(3) 0.006(3) 0.019(3)
C17 0.015(3) 0.019(3) 0.033(3) 0.012(2) 0.013(2) 0.008(2)
C18 0.014(3) 0.014(2) 0.036(3) 0.012(2) 0.012(2) 0.003(2)
C19 0.015(3) 0.015(2) 0.038(3) 0.008(2) 0.010(2) 0.003(2)
C20 0.011(2) 0.020(3) 0.034(3) 0.010(2) 0.012(2) 0.010(2)
C21 0.013(2) 0.011(2) 0.039(3) 0.0041(19) 0.008(2) 0.0017(19)
C22 0.013(3) 0.017(3) 0.032(3) 0.002(2) 0.009(2) 0.005(2)
C23 0.027(3) 0.014(3) 0.042(3) 0.009(2) 0.009(2) 0.004(2)
C24 0.023(3) 0.016(3) 0.043(3) 0.008(2) 0.003(2) -0.001(2)
C25 0.017(3) 0.019(3) 0.033(3) 0.001(2) 0.006(2) 0.002(2)
C26 0.017(3) 0.027(3) 0.040(3) 0.008(2) 0.009(2) 0.011(2)
C27 0.014(3) 0.021(3) 0.038(3) 0.009(2) 0.009(2) 0.007(2)
C28 0.014(3) 0.021(3) 0.030(3) 0.006(2) 0.009(2) 0.007(2)
C29 0.017(3) 0.020(3) 0.033(3) 0.006(2) 0.007(2) 0.004(2)
C30 0.021(3) 0.013(2) 0.035(3) 0.0082(19) 0.009(2) 0.003(2)
C31 0.022(3) 0.021(3) 0.084(5) -0.005(3) -0.004(3) 0.014(2)
C32 0.049(4) 0.034(3) 0.043(4) 0.004(3) 0.009(3) 0.018(3)
C33 0.014(3) 0.018(2) 0.033(3) 0.007(2) 0.009(2) 0.006(2)
C34 0.015(3) 0.014(2) 0.037(3) 0.004(2) 0.009(2) 0.004(2)
C35 0.013(2) 0.009(2) 0.038(3) 0.0070(19) 0.009(2) 0.0032(19)
C36 0.013(2) 0.013(2) 0.033(3) 0.0055(19) 0.007(2) 0.0012(19)
C37 0.013(3) 0.014(2) 0.031(3) 0.0048(19) 0.0092(19) 0.0037(19)
C38 0.006(2) 0.015(2) 0.037(3) 0.0075(19) 0.0060(19) 0.0039(18)
C39 0.012(2) 0.015(2) 0.030(3) 0.0039(19) 0.0060(19) 0.0055(19)
C40 0.011(2) 0.014(2) 0.032(3) 0.0052(19) 0.0090(19) 0.0035(19)
C41 0.010(2) 0.013(2) 0.037(3) 0.0066(19) 0.007(2) 0.0017(19)
C42 0.011(2) 0.016(2) 0.037(3) 0.0113(19) 0.010(2) 0.0048(19)
C43 0.015(3) 0.017(3) 0.054(4) 0.004(2) 0.010(2) 0.003(2)
C44 0.012(3) 0.029(3) 0.053(4) 0.018(2) 0.015(2) 0.008(2)
C45 0.009(2) 0.023(3) 0.042(3) 0.006(2) 0.008(2) 0.004(2)
C46 0.011(3) 0.018(3) 0.055(4) 0.012(2) 0.012(2) 0.007(2)
C47 0.012(3) 0.023(3) 0.047(3) 0.014(2) 0.010(2) 0.006(2)
C48 0.012(3) 0.030(3) 0.040(3) 0.008(2) 0.008(2) 0.005(2)
C49 0.033(3) 0.031(3) 0.045(4) -0.002(3) 0.004(3) 0.006(3)
C50 0.031(3) 0.028(3) 0.056(4) 0.009(3) 0.014(3) 0.008(3)
C51 0.019(3) 0.024(3) 0.049(3) 0.012(2) 0.017(2) 0.009(2)
C52 0.016(3) 0.028(3) 0.039(3) 0.005(2) 0.007(2) 0.009(2)
C53 0.018(3) 0.020(3) 0.049(3) 0.007(2) 0.013(2) 0.008(2)
C54 0.034(3) 0.041(3) 0.043(3) 0.015(3) 0.013(3) 0.015(3)
C55 0.048(5) 0.100(6) 0.061(5) 0.039(4) 0.010(4) 0.012(4)
N1 0.028(3) 0.028(3) 0.061(4) 0.003(3) 0.021(2) 0.005(2)
N2 0.022(3) 0.040(3) 0.046(3) 0.009(2) 0.010(2) 0.007(2)
N3 0.006(2) 0.038(3) 0.056(3) 0.018(2) 0.008(2) 0.006(2)
N4 0.072(5) 0.050(4) 0.050(4) 0.004(3) 0.000(3) 0.004(3)
N5 0.021(3) 0.030(3) 0.056(3) 0.016(2) 0.019(2) 0.011(2)
N6 0.023(3) 0.026(2) 0.050(3) 0.008(2) 0.006(2) 0.013(2)
O1 0.036(2) 0.032(2) 0.050(2) 0.0062(16) 0.0240(18) 0.0189(18)
O2 0.049(3) 0.030(2) 0.062(3) 0.0146(18) 0.028(2) 0.0126(19)
O3 0.020(2) 0.0185(18) 0.056(2) 0.0079(15) 0.0148(16) 0.0088(15)
O4 0.035(2) 0.0168(18) 0.066(3) 0.0164(16) 0.0215(19) 0.0100(16)
O5 0.033(2) 0.0176(19) 0.051(2) 0.0021(16) 0.0135(17) 0.0056(16)
O6 0.065(3) 0.033(2) 0.046(2) 0.0183(18) 0.021(2) 0.025(2)
O7 0.0215(19) 0.0203(18) 0.032(2) 0.0099(14) 0.0106(15) 0.0015(14)
O8 0.025(2) 0.0182(18) 0.037(2) 0.0095(14) 0.0042(15) -0.0030(15)
O9 0.021(2) 0.0183(18) 0.038(2) 0.0059(14) 0.0086(15) 0.0014(15)
O10 0.0094(18) 0.0255(19) 0.056(2) 0.0088(16) 0.0070(15) 0.0016(14)
O11 0.0135(19) 0.0239(19) 0.064(3) 0.0036(16) 0.0060(16) 0.0078(15)
O12 0.0191(19) 0.0143(17) 0.046(2) 0.0032(14) 0.0032(15) 0.0021(14)
O13 0.030(2) 0.031(2) 0.067(3) -0.007(2) 0.021(2) -0.0034(18)
O14 0.067(3) 0.030(2) 0.082(3) 0.024(2) 0.028(3) 0.013(2)
O15 0.060(3) 0.050(3) 0.049(3) 0.015(2) 0.007(2) 0.013(2)
O16 0.033(2) 0.029(2) 0.057(3) -0.0065(18) 0.0103(19) 0.0037(18)
O17 0.028(2) 0.032(2) 0.077(3) 0.027(2) 0.010(2) 0.0053(18)
O18 0.028(2) 0.062(3) 0.048(3) 0.020(2) 0.0135(19) 0.017(2)
O19 0.094(4) 0.067(3) 0.054(3) 0.016(3) -0.006(3) 0.012(3)
O20 0.119(5) 0.048(3) 0.073(4) -0.001(3) -0.015(3) -0.006(3)
O21 0.033(2) 0.035(2) 0.074(3) 0.024(2) 0.019(2) 0.010(2)
O22 0.027(2) 0.046(2) 0.045(2) 0.0169(19) 0.0165(18) 0.0114(18)
O23 0.038(3) 0.033(2) 0.052(3) 0.0009(18) 0.0113(19) 0.0131(18)
O24 0.036(3) 0.035(2) 0.069(3) 0.024(2) 0.014(2) 0.0166(19)

loop_
_atom_type_symbol
_atom_type_description
_atom_type_scat_dispersion_real
_atom_type_scat_dispersion_imag
_atom_type_scat_source
C C 0.0033 0.0016 'International Tables Vol C Tables 4.2.6.8 and 6.1.1.4'
H H 0.0000 0.0000 'International Tables Vol C Tables 4.2.6.8 and 6.1.1.4'
N N 0.0061 0.0033 'International Tables Vol C Tables 4.2.6.8 and 6.1.1.4'
O O 0.0106 0.0060 'International Tables Vol C Tables 4.2.6.8 and 6.1.1.4'
Cl Cl 0.1484 0.1585 'International Tables Vol C Tables 4.2.6.8 and 6.1.1.4'

loop_
_geom_angle_atom_site_label_1
_geom_angle_atom_site_label_2
_geom_angle_atom_site_label_3
_geom_angle
O1 C1 C6 121.4(4)
O1 C1 C2 119.9(5)
C6 C1 C2 118.7(4)
O2 C2 C3 125.6(5)
O2 C2 C1 112.6(4)
C3 C2 C1 121.8(5)
C2 C3 C4 119.9(4)
C2 C3 H3 120.0
C4 C3 H3 120.0
C3 C4 C5 118.7(4)
C3 C4 C33 122.1(4)
C5 C4 C33 119.2(4)
C6 C5 C4 120.1(5)
C6 C5 H5 119.9
C4 C5 H5 119.9
C1 C6 O3 115.1(4)
C1 C6 C5 120.7(4)
O3 C6 C5 124.2(5)
O2 C7 H7A 109.5
O2 C7 H7B 109.5
H7A C7 H7B 109.5
O2 C7 H7C 109.5
H7A C7 H7C 109.5
H7B C7 H7C 109.5
O3 C8 H8A 109.5
O3 C8 H8B 109.5
H8A C8 H8B 109.5
O3 C8 H8C 109.5
H8A C8 H8C 109.5
H8B C8 H8C 109.5
C10 C9 C14 120.1(5)
C10 C9 O4 120.3(4)
C14 C9 O4 119.6(5)
C9 C10 O5 113.9(4)
C9 C10 C11 120.4(4)
O5 C10 C11 125.7(5)
C10 C11 C12 121.3(5)
C10 C11 H11 119.3
C12 C11 H11 119.3
C13 C12 C11 117.2(5)
C13 C12 C35 120.6(4)
C11 C12 C35 122.2(5)
C12 C13 C14 121.0(4)
C12 C13 H13 119.5
C14 C13 H13 119.5
O6 C14 C9 115.4(5)
O6 C14 C13 124.8(4)
C9 C14 C13 119.8(5)
O5 C15 H15A 109.5
O5 C15 H15B 109.5
H15A C15 H15B 109.5
O5 C15 H15C 109.5
H15A C15 H15C 109.5
H15B C15 H15C 109.5
O6 C16 H16A 109.5
O6 C16 H16B 109.5
H16A C16 H16B 109.5
O6 C16 H16C 109.5
H16A C16 H16C 109.5
H16B C16 H16C 109.5
O7 C17 C22 118.2(4)
O7 C17 C18 123.9(4)
C22 C17 C18 117.8(5)
O8 C18 C19 125.3(4)
O8 C18 C17 112.8(4)
C19 C18 C17 121.9(4)
C18 C19 C20 120.2(4)
C18 C19 H19 119.9
C20 C19 H19 119.9
C19 C20 C21 118.2(5)
C19 C20 C37 121.6(4)
C21 C20 C37 120.2(4)
C22 C21 C20 120.3(5)
C22 C21 H21 119.8
C20 C21 H21 119.8
C21 C22 O9 123.9(4)
C21 C22 C17 121.5(4)
O9 C22 C17 114.6(4)
O8 C23 H23A 109.5
O8 C23 H23B 109.5
H23A C23 H23B 109.5
O8 C23 H23C 109.5
H23A C23 H23C 109.5
H23B C23 H23C 109.5
O9 C24 H24A 109.5
O9 C24 H24B 109.5
H24A C24 H24B 109.5
O9 C24 H24C 109.5
H24A C24 H24C 109.5
H24B C24 H24C 109.5
O10 C25 C26 121.8(4)
O10 C25 C30 120.1(4)
C26 C25 C30 118.1(4)
C25 C26 C27 122.1(4)
C25 C26 O11 113.0(4)
C27 C26 O11 124.9(4)
C26 C27 C28 119.9(4)
C26 C27 H27 120.1
C28 C27 H27 120.1
C29 C28 C27 117.8(4)
C29 C28 C40 120.5(4)
C27 C28 C40 121.6(4)
C30 C29 C28 121.2(5)
C30 C29 H29 119.4
C28 C29 H29 119.4
C25 C30 C29 120.8(4)
C25 C30 O12 120.9(4)
C29 C30 O12 118.2(4)
O11 C31 H31A 109.5
O11 C31 H31B 109.5
H31A C31 H31B 109.5
O11 C31 H31C 109.5
H31A C31 H31C 109.5
H31B C31 H31C 109.5
O12 C32 H32A 109.5
O12 C32 H32B 109.5
H32A C32 H32B 109.5
O12 C32 H32C 109.5
H32A C32 H32C 109.5
H32B C32 H32C 109.5
C38 C33 C4 111.2(4)
C38 C33 C34 109.1(4)
C4 C33 C34 111.8(4)
C38 C33 C39 109.3(4)
C4 C33 C39 108.5(4)
C34 C33 C39 106.8(4)
C33 C34 C35 111.9(4)
C33 C34 H34A 109.2
C35 C34 H34A 109.2
C33 C34 H34B 109.2
C35 C34 H34B 109.2
H34A C34 H34B 107.9
C36 C35 C42 108.9(4)
C36 C35 C12 110.7(4)
C42 C35 C12 110.8(4)
C36 C35 C34 107.4(4)
C42 C35 C34 108.9(4)
C12 C35 C34 110.0(4)
C35 C36 C37 113.1(3)
C35 C36 H36A 109.0
C37 C36 H36A 109.0
C35 C36 H36B 109.0
C37 C36 H36B 109.0
H36A C36 H36B 107.8
C20 C37 C41 111.7(4)
C20 C37 C36 111.3(3)
C41 C37 C36 107.9(4)
C20 C37 C38 110.5(4)
C41 C37 C38 108.0(4)
C36 C37 C38 107.2(4)
C33 C38 C37 111.8(4)
C33 C38 H38A 109.2
C37 C38 H38A 109.2
C33 C38 H38B 109.2
C37 C38 H38B 109.2
H38A C38 H38B 107.9
C40 C39 C33 111.4(4)
C40 C39 H39A 109.4
C33 C39 H39A 109.4
C40 C39 H39B 109.4
C33 C39 H39B 109.4
H39A C39 H39B 108.0
C28 C40 C39 110.2(4)
C28 C40 C41 109.2(4)
C39 C40 C41 108.0(4)
C28 C40 C42 111.9(4)
C39 C40 C42 108.8(4)
C41 C40 C42 108.7(3)
C37 C41 C40 112.0(4)
C37 C41 H41A 109.2
C40 C41 H41A 109.2
C37 C41 H41B 109.2
C40 C41 H41B 109.2
H41A C41 H41B 107.9
C35 C42 C40 110.9(4)
C35 C42 H42A 109.5
C40 C42 H42A 109.5
C35 C42 H42B 109.5
C40 C42 H42B 109.5
H42A C42 H42B 108.0
C48 C43 C44 123.8(5)
C48 C43 N1 117.7(5)
C44 C43 N1 118.4(5)
C43 C44 C45 117.4(5)
C43 C44 H44 121.3
C45 C44 H44 121.3
C44 C45 C46 121.6(5)
C44 C45 N2 120.7(5)
C46 C45 N2 117.6(5)
C47 C46 C45 117.1(5)
C47 C46 H46 121.4
C45 C46 H46 121.4
C48 C47 C46 122.9(5)
C48 C47 N3 118.6(5)
C46 C47 N3 118.5(5)
C43 C48 C47 117.1(5)
C43 C48 H48 121.4
C47 C48 H48 121.4
C50 C49 C54 123.2(5)
C50 C49 N4 117.4(5)
C54 C49 N4 119.3(6)
C49 C50 C51 117.0(5)
C49 C50 H50 121.5
C51 C50 H50 121.5
C50 C51 C52 122.7(5)
C50 C51 N5 119.0(5)
C52 C51 N5 118.3(5)
C53 C52 C51 116.9(5)
C53 C52 H52 121.6
C51 C52 H52 121.6
C54 C53 C52 122.9(5)
C54 C53 N6 118.9(5)
C52 C53 N6 118.1(5)
C53 C54 C49 117.2(5)
C53 C54 H54 121.4
C49 C54 H54 121.4
Cl1B C55 Cl3 140.1(9)
Cl1B C55 Cl3B 131.7(15)
Cl3 C55 Cl3B 41.4(15)
Cl1B C55 Cl1 47.2(8)
Cl3 C55 Cl1 110.3(5)
Cl3B C55 Cl1 142.4(9)
Cl1B C55 Cl2 63.0(9)
Cl3 C55 Cl2 112.5(5)
Cl3B C55 Cl2 75.3(15)
Cl1 C55 Cl2 108.3(5)
Cl1B C55 Cl2B 97.5(13)
Cl3 C55 Cl2B 63.0(9)
Cl3B C55 Cl2B 104.0(16)
Cl1 C55 Cl2B 51.4(9)
Cl2 C55 Cl2B 145.3(9)
Cl1B C55 H55 110.2
Cl3 C55 H55 108.5
Cl3B C55 H55 105.2
Cl1 C55 H55 108.5
Cl2 C55 H55 108.5
Cl2B C55 H55 105.1
O14 N1 O13 124.8(5)
O14 N1 C43 118.1(5)
O13 N1 C43 117.0(5)
O15 N2 O16 125.2(5)
O15 N2 C45 116.1(5)
O16 N2 C45 118.8(5)
O18 N3 O17 125.2(5)
O18 N3 C47 117.6(5)
O17 N3 C47 117.2(5)
O19 N4 O20 123.3(6)
O19 N4 C49 118.3(6)
O20 N4 C49 118.4(6)
O22 N5 O21 124.3(5)
O22 N5 C51 118.5(5)
O21 N5 C51 117.2(5)
O24 N6 O23 125.1(5)
O24 N6 C53 117.2(4)
O23 N6 C53 117.7(5)
C1 O1 H1 109.5
C2 O2 C7 116.4(4)
C6 O3 C8 116.7(4)
C9 O4 H4 109.5
C10 O5 C15 119.3(4)
C14 O6 C16 117.7(4)
C17 O7 H7 109.5
C18 O8 C23 118.8(4)
C22 O9 C24 117.4(4)
C25 O10 H10 109.5
C26 O11 C31 118.0(4)
C30 O12 C32 114.7(4)

loop_
_geom_bond_atom_site_label_1
_geom_bond_atom_site_label_2
_geom_bond_distance
Cl1 C55 1.752(9)
Cl2 C55 1.773(8)
Cl3 C55 1.707(8)
Cl1B C55 1.485(15)
Cl2B C55 1.83(2)
Cl3B C55 1.74(2)
C1 O1 1.374(5)
C1 C6 1.378(7)
C1 C2 1.391(7)
C2 O2 1.361(6)
C2 C3 1.369(6)
C3 C4 1.399(7)
C3 H3 0.9500
C4 C5 1.405(6)
C4 C33 1.535(6)
C5 C6 1.389(6)
C5 H5 0.9500
C6 O3 1.384(6)
C7 O2 1.436(7)
C7 H7A 0.9800
C7 H7B 0.9800
C7 H7C 0.9800
C8 O3 1.466(6)
C8 H8A 0.9800
C8 H8B 0.9800
C8 H8C 0.9800
C9 C10 1.352(7)
C9 C14 1.368(7)
C9 O4 1.391(6)
C10 O5 1.381(5)
C10 C11 1.386(6)
C11 C12 1.392(6)
C11 H11 0.9500
C12 C13 1.382(7)
C12 C35 1.538(6)
C13 C14 1.401(7)
C13 H13 0.9500
C14 O6 1.360(6)
C15 O5 1.421(6)
C15 H15A 0.9800
C15 H15B 0.9800
C15 H15C 0.9800
C16 O6 1.414(6)
C16 H16A 0.9800
C16 H16B 0.9800
C16 H16C 0.9800
C17 O7 1.348(6)
C17 C22 1.389(7)
C17 C18 1.391(6)
C18 O8 1.374(6)
C18 C19 1.375(7)
C19 C20 1.401(6)
C19 H19 0.9500
C20 C21 1.408(6)
C20 C37 1.517(7)
C21 C22 1.378(7)
C21 H21 0.9500
C22 O9 1.381(5)
C23 O8 1.426(5)
C23 H23A 0.9800
C23 H23B 0.9800
C23 H23C 0.9800
C24 O9 1.433(6)
C24 H24A 0.9800
C24 H24B 0.9800
C24 H24C 0.9800
C25 O10 1.365(6)
C25 C26 1.380(6)
C25 C30 1.381(7)
C26 C27 1.381(7)
C26 O11 1.385(6)
C27 C28 1.405(7)
C27 H27 0.9500
C28 C29 1.390(6)
C28 C40 1.537(6)
C29 C30 1.387(7)
C29 H29 0.9500
C30 O12 1.394(5)
C31 O11 1.423(6)
C31 H31A 0.9800
C31 H31B 0.9800
C31 H31C 0.9800
C32 O12 1.438(6)
C32 H32A 0.9800
C32 H32B 0.9800
C32 H32C 0.9800
C33 C38 1.515(7)
C33 C34 1.537(6)
C33 C39 1.554(6)
C34 C35 1.544(6)
C34 H34A 0.9900
C34 H34B 0.9900
C35 C36 1.515(7)
C35 C42 1.528(6)
C36 C37 1.545(6)
C36 H36A 0.9900
C36 H36B 0.9900
C37 C41 1.540(6)
C37 C38 1.549(6)
C38 H38A 0.9900
C38 H38B 0.9900
C39 C40 1.540(6)
C39 H39A 0.9900
C39 H39B 0.9900
C40 C41 1.541(7)
C40 C42 1.546(6)
C41 H41A 0.9900
C41 H41B 0.9900
C42 H42A 0.9900
C42 H42B 0.9900
C43 C48 1.356(8)
C43 C44 1.365(7)
C43 N1 1.484(7)
C44 C45 1.387(7)
C44 H44 0.9500
C45 C46 1.389(7)
C45 N2 1.458(7)
C46 C47 1.377(7)
C46 H46 0.9500
C47 C48 1.377(7)
C47 N3 1.461(7)
C48 H48 0.9500
C49 C50 1.369(8)
C49 C54 1.380(8)
C49 N4 1.457(8)
C50 C51 1.371(8)
C50 H50 0.9500
C51 C52 1.395(7)
C51 N5 1.454(7)
C52 C53 1.375(8)
C52 H52 0.9500
C53 C54 1.367(7)
C53 N6 1.477(7)
C54 H54 0.9500
C55 H55 1.0000
N1 O14 1.207(7)
N1 O13 1.218(6)
N2 O15 1.223(6)
N2 O16 1.226(6)
N3 O18 1.219(5)
N3 O17 1.234(5)
N4 O19 1.216(7)
N4 O20 1.243(7)
N5 O22 1.217(6)
N5 O21 1.231(5)
N6 O24 1.218(6)
N6 O23 1.220(5)
O1 H1 0.8400
O4 H4 0.8400
O7 H7 0.8400
O10 H10 0.8400

loop_
_geom_hbond_atom_site_label_D
_geom_hbond_atom_site_label_H
_geom_hbond_atom_site_label_A
_geom_hbond_distance_DH
_geom_hbond_distance_HA
_geom_hbond_distance_DA
_geom_hbond_angle_DHA
_geom_hbond_site_symmetry_A
O1 H1 O1 0.84 2.22 2.945(7) 145.0 2_666
O4 H4 O13 0.84 2.52 3.259(6) 147.1 1_566
O7 H7 O12 0.84 1.95 2.683(5) 144.9 2_567
O10 H10 O3 0.84 2.13 2.874(5) 147.3 1_455

loop_
_geom_torsion_atom_site_label_1
_geom_torsion_atom_site_label_2
_geom_torsion_atom_site_label_3
_geom_torsion_atom_site_label_4
_geom_torsion
O1 C1 C2 O2 -0.7(7)
C6 C1 C2 O2 177.6(5)
O1 C1 C2 C3 178.8(5)
C6 C1 C2 C3 -2.9(8)
O2 C2 C3 C4 -179.8(5)
C1 C2 C3 C4 0.8(8)
C2 C3 C4 C5 0.6(7)
C2 C3 C4 C33 -177.6(5)
C3 C4 C5 C6 0.2(7)
C33 C4 C5 C6 178.4(4)
O1 C1 C6 O3 2.1(7)
C2 C1 C6 O3 -176.3(4)
O1 C1 C6 C5 -178.1(5)
C2 C1 C6 C5 3.6(8)
C4 C5 C6 C1 -2.3(7)
C4 C5 C6 O3 177.6(4)
C14 C9 C10 O5 -176.3(4)
O4 C9 C10 O5 4.0(7)
C14 C9 C10 C11 3.7(7)
O4 C9 C10 C11 -176.0(4)
C9 C10 C11 C12 -2.1(7)
O5 C10 C11 C12 177.8(4)
C10 C11 C12 C13 -1.8(7)
C10 C11 C12 C35 177.0(4)
C11 C12 C13 C14 4.1(7)
C35 C12 C13 C14 -174.6(4)
C10 C9 C14 O6 177.6(5)
O4 C9 C14 O6 -2.7(7)
C10 C9 C14 C13 -1.3(8)
O4 C9 C14 C13 178.4(4)
C12 C13 C14 O6 178.4(5)
C12 C13 C14 C9 -2.7(7)
O7 C17 C18 O8 -1.5(6)
C22 C17 C18 O8 176.1(4)
O7 C17 C18 C19 178.7(4)
C22 C17 C18 C19 -3.6(7)
O8 C18 C19 C20 -178.3(4)
C17 C18 C19 C20 1.4(7)
C18 C19 C20 C21 1.4(6)
C18 C19 C20 C37 -178.7(4)
C19 C20 C21 C22 -1.9(6)
C37 C20 C21 C22 178.1(4)
C20 C21 C22 O9 180.0(4)
C20 C21 C22 C17 -0.4(7)
O7 C17 C22 C21 -179.1(4)
C18 C17 C22 C21 3.1(7)
O7 C17 C22 O9 0.6(6)
C18 C17 C22 O9 -177.2(4)
O10 C25 C26 C27 179.1(5)
C30 C25 C26 C27 -0.3(8)
O10 C25 C26 O11 -0.3(7)
C30 C25 C26 O11 -179.8(4)
C25 C26 C27 C28 -0.7(8)
O11 C26 C27 C28 178.6(5)
C26 C27 C28 C29 0.8(7)
C26 C27 C28 C40 -177.1(5)
C27 C28 C29 C30 0.1(7)
C40 C28 C29 C30 178.0(4)
O10 C25 C30 C29 -178.2(4)
C26 C25 C30 C29 1.3(7)
O10 C25 C30 O12 -0.8(7)
C26 C25 C30 O12 178.7(4)
C28 C29 C30 C25 -1.2(8)
C28 C29 C30 O12 -178.6(4)
C3 C4 C33 C38 -130.0(5)
C5 C4 C33 C38 51.8(5)
C3 C4 C33 C34 -7.8(6)
C5 C4 C33 C34 174.0(4)
C3 C4 C33 C39 109.7(5)
C5 C4 C33 C39 -68.5(5)
C38 C33 C34 C35 -58.4(5)
C4 C33 C34 C35 178.2(4)
C39 C33 C34 C35 59.6(5)
C13 C12 C35 C36 167.4(4)
C11 C12 C35 C36 -11.3(6)
C13 C12 C35 C42 -71.7(5)
C11 C12 C35 C42 109.6(5)
C13 C12 C35 C34 48.8(6)
C11 C12 C35 C34 -129.9(5)
C33 C34 C35 C36 57.9(5)
C33 C34 C35 C42 -59.9(5)
C33 C34 C35 C12 178.5(4)
C42 C35 C36 C37 58.7(5)
C12 C35 C36 C37 -179.3(3)
C34 C35 C36 C37 -59.1(5)
C19 C20 C37 C41 41.7(5)
C21 C20 C37 C41 -138.3(4)
C19 C20 C37 C36 162.5(4)
C21 C20 C37 C36 -17.6(6)
C19 C20 C37 C38 -78.5(5)
C21 C20 C37 C38 101.4(5)
C35 C36 C37 C20 180.0(4)
C35 C36 C37 C41 -57.1(5)
C35 C36 C37 C38 59.1(5)
C4 C33 C38 C37 -177.9(4)
C34 C33 C38 C37 58.3(5)
C39 C33 C38 C37 -58.1(5)
C20 C37 C38 C33 -179.2(4)
C41 C37 C38 C33 58.3(5)
C36 C37 C38 C33 -57.7(5)
C38 C33 C39 C40 58.1(5)
C4 C33 C39 C40 179.5(4)
C34 C33 C39 C40 -59.8(5)
C29 C28 C40 C39 43.3(6)
C27 C28 C40 C39 -138.9(5)
C29 C28 C40 C41 -75.2(5)
C27 C28 C40 C41 102.6(5)
C29 C28 C40 C42 164.4(4)
C27 C28 C40 C42 -17.7(6)
C33 C39 C40 C28 -177.1(4)
C33 C39 C40 C41 -58.0(5)
C33 C39 C40 C42 59.8(5)
C20 C37 C41 C40 179.2(3)
C36 C37 C41 C40 56.6(4)
C38 C37 C41 C40 -59.1(5)
C28 C40 C41 C37 179.2(3)
C39 C40 C41 C37 59.4(5)
C42 C40 C41 C37 -58.4(5)
C36 C35 C42 C40 -58.8(5)
C12 C35 C42 C40 179.2(4)
C34 C35 C42 C40 58.0(5)
C28 C40 C42 C35 179.6(4)
C39 C40 C42 C35 -58.4(5)
C41 C40 C42 C35 58.9(5)
C48 C43 C44 C45 -1.6(7)
N1 C43 C44 C45 -179.3(4)
C43 C44 C45 C46 1.7(7)
C43 C44 C45 N2 178.8(4)
C44 C45 C46 C47 -1.6(7)
N2 C45 C46 C47 -178.7(4)
C45 C46 C47 C48 1.3(7)
C45 C46 C47 N3 -179.3(4)
C44 C43 C48 C47 1.3(7)
N1 C43 C48 C47 179.0(4)
C46 C47 C48 C43 -1.1(7)
N3 C47 C48 C43 179.4(4)
C54 C49 C50 C51 2.7(8)
N4 C49 C50 C51 -177.8(5)
C49 C50 C51 C52 -0.2(8)
C49 C50 C51 N5 179.1(5)
C50 C51 C52 C53 -1.4(7)
N5 C51 C52 C53 179.3(4)
C51 C52 C53 C54 0.7(7)
C51 C52 C53 N6 -179.0(4)
C52 C53 C54 C49 1.5(8)
N6 C53 C54 C49 -178.8(5)
C50 C49 C54 C53 -3.3(8)
N4 C49 C54 C53 177.1(5)
C48 C43 N1 O14 169.2(5)
C44 C43 N1 O14 -12.9(7)
C48 C43 N1 O13 -9.2(7)
C44 C43 N1 O13 168.7(4)
C44 C45 N2 O15 6.9(7)
C46 C45 N2 O15 -175.9(5)
C44 C45 N2 O16 -174.4(5)
C46 C45 N2 O16 2.8(6)
C48 C47 N3 O18 -11.8(6)
C46 C47 N3 O18 168.7(4)
C48 C47 N3 O17 169.3(4)
C46 C47 N3 O17 -10.2(6)
C50 C49 N4 O19 177.0(6)
C54 C49 N4 O19 -3.4(9)
C50 C49 N4 O20 -1.5(9)
C54 C49 N4 O20 178.1(6)
C50 C51 N5 O22 176.4(5)
C52 C51 N5 O22 -4.2(6)
C50 C51 N5 O21 -4.5(7)
C52 C51 N5 O21 174.9(4)
C54 C53 N6 O24 -17.7(7)
C52 C53 N6 O24 161.9(4)
C54 C53 N6 O23 160.8(5)
C52 C53 N6 O23 -19.5(6)
C3 C2 O2 C7 1.3(8)
C1 C2 O2 C7 -179.2(5)
C1 C6 O3 C8 -176.1(5)
C5 C6 O3 C8 4.1(7)
C9 C10 O5 C15 -179.0(4)
C11 C10 O5 C15 1.0(7)
C9 C14 O6 C16 179.4(5)
C13 C14 O6 C16 -1.7(8)
C19 C18 O8 C23 0.8(7)
C17 C18 O8 C23 -179.0(4)
C21 C22 O9 C24 -6.6(6)
C17 C22 O9 C24 173.7(4)
C25 C26 O11 C31 -174.0(5)
C27 C26 O11 C31 6.6(8)
C25 C30 O12 C32 63.8(6)
C29 C30 O12 C32 -118.7(5)
